data_4342884
loop_
_publ_author_name
'Chorazy, Szymon'
'Arczynski, Miros\/law'
'Nakabayashi, Koji'
'Sieklucka, Barbara'
'Ohkoshi, Shin-Ichi'

_publ_section_title
;
 Visible to Near-Infrared Emission from
 Ln(III)(Bis-oxazoline)-[Mo(V)(CN)8] (Ln = Ce-Yb) Magnetic Coordination
 Polymers Showing Unusual Lanthanide-Dependent Sliding of Cyanido-Bridged
 Layers.
;
_journal_issue 10
_journal_name_full 'Inorganic chemistry'
_journal_page_first 4724
_journal_page_last 4736
_journal_paper_doi 10.1021/acs.inorgchem.5b00040
_journal_volume 54
_journal_year 2015
_chemical_formula_sum 'C25 H8 Ho Mo N14 O5'
_chemical_formula_weight 845.32
_chemical_name_systematic
;
 ?
;
_space_group_IT_number 14
_symmetry_cell_setting monoclinic
_symmetry_space_group_name_Hall '-P 2yn'
_symmetry_space_group_name_H-M 'P 1 21/n 1'
_atom_sites_solution_hydrogens geom
_atom_sites_solution_primary direct
_atom_sites_solution_secondary difmap
_audit_conform_dict_location ftp://ftp.iucr.org/pub/cif_core.dic
_audit_conform_dict_name cif_core.dic
_audit_conform_dict_version 2.4
_audit_creation_date 2014-10-16T12:14:39-00:00
_audit_creation_method 'WinGX routine CIF_UPDATE'
_cell_angle_alpha 90
_cell_angle_beta 97.841(2)
_cell_angle_gamma 90
_cell_formula_units_Z 4
_cell_length_a 10.4302(6)
_cell_length_b 19.2120(10)
_cell_length_c 17.6490(9)
_cell_measurement_temperature 250(2)
_cell_volume 3503.5(3)
_computing_structure_refinement 'SHELXL-97 (Sheldrick, 1997)'
_computing_structure_solution 'SHELXS-97 (Sheldrick, 1990)'
_diffrn_ambient_temperature 250(2)
_diffrn_measured_fraction_theta_full 0.998
_diffrn_measured_fraction_theta_max 0.998
_diffrn_measurement_device_type 'Rigaku R-AXIS RAPID'
_diffrn_measurement_method \w
_diffrn_radiation_monochromator graphite
_diffrn_radiation_type MoK\a
_diffrn_radiation_wavelength 0.71075
_diffrn_reflns_av_R_equivalents 0.0566
_diffrn_reflns_av_unetI/netI 0.0454
_diffrn_reflns_limit_h_max 13
_diffrn_reflns_limit_h_min -13
_diffrn_reflns_limit_k_max 24
_diffrn_reflns_limit_k_min -24
_diffrn_reflns_limit_l_max 21
_diffrn_reflns_limit_l_min -22
_diffrn_reflns_number 33861
_diffrn_reflns_theta_full 27.47
_diffrn_reflns_theta_max 27.47
_diffrn_reflns_theta_min 3.02
_exptl_absorpt_coefficient_mu 2.652
_exptl_absorpt_correction_T_max 0.7591
_exptl_absorpt_correction_T_min 0.6763
_exptl_absorpt_correction_type multi-scan
_exptl_absorpt_process_details 'ABSCOR (Rigaku, 1995)'
_exptl_crystal_colour yellow
_exptl_crystal_density_diffrn 1.603
_exptl_crystal_density_method 'not measured'
_exptl_crystal_description block
_exptl_crystal_F_000 1620
_exptl_crystal_size_max 0.16
_exptl_crystal_size_mid 0.14
_exptl_crystal_size_min 0.11
_refine_diff_density_max 2.349
_refine_diff_density_min -2.572
_refine_diff_density_rms 0.115
_refine_ls_extinction_method none
_refine_ls_goodness_of_fit_ref 1.134
_refine_ls_hydrogen_treatment constr
_refine_ls_matrix_type full
_refine_ls_number_parameters 487
_refine_ls_number_reflns 8011
_refine_ls_number_restraints 9
_refine_ls_restrained_S_all 1.134
_refine_ls_R_factor_all 0.0975
_refine_ls_R_factor_gt 0.0777
_refine_ls_shift/su_max 0.001
_refine_ls_shift/su_mean 0
_refine_ls_structure_factor_coef Fsqd
_refine_ls_weighting_details 'calc w=1/[\s^2^(Fo^2^)+(0.0132P)^2^+23.2598P] where P=(Fo^2^+2Fc^2^)/3'
_refine_ls_weighting_scheme calc
_refine_ls_wR_factor_gt 0.1195
_refine_ls_wR_factor_ref 0.127
_reflns_number_gt 6424
_reflns_number_total 8011
_reflns_threshold_expression >2sigma(I)
_cod_data_source_file ic5b00040_si_002.cif
_cod_data_source_block HoMoBox
_cod_depositor_comments 'Adding full bibliography for 4342874--4342887.cif.'
_cod_original_sg_symbol_H-M 'P 21/n'
_cod_database_code 4342884

loop_
_symmetry_equiv_pos_as_xyz
'x, y, z'
'-x+1/2, y+1/2, -z+1/2'
'-x, -y, -z'
'x-1/2, -y-1/2, z-1/2'

loop_
_atom_site_label
_atom_site_type_symbol
_atom_site_fract_x
_atom_site_fract_y
_atom_site_fract_z
_atom_site_U_iso_or_equiv
_atom_site_adp_type
_atom_site_occupancy
_atom_site_symmetry_multiplicity
_atom_site_calc_flag
_atom_site_refinement_flags
Ho1 Ho 0.39460(4) 0.372674(19) 0.34329(2) 0.06375(16) Uani 1 1 d .
Mo1 Mo 0.70815(6) 0.34342(3) 0.63414(3) 0.04586(17) Uani 1 1 d .
O2 O 0.5736(7) 0.4445(4) 0.3443(4) 0.092(2) Uani 1 1 d .
O4 O 0.2845(10) 0.4644(4) 0.1053(4) 0.108(3) Uani 1 1 d .
O5 O 0.0555(9) 0.4373(4) 0.1648(4) 0.114(3) Uani 1 1 d .
O3 O 0.5587(9) 0.2978(5) 0.3351(5) 0.106(3) Uani 1 1 d .
N1 N 0.5065(7) 0.3666(3) 0.4748(3) 0.0606(18) Uani 1 1 d .
N8 N 0.8996(11) 0.3750(8) 0.5053(8) 0.159(6) Uani 1 1 d .
N4 N 0.7612(13) 0.1980(5) 0.5441(5) 0.126(4) Uani 1 1 d .
N7 N 0.9670(10) 0.4114(5) 0.7340(6) 0.128(4) Uani 1 1 d .
N6 N 0.5979(12) 0.4011(5) 0.7888(6) 0.116(4) Uani 1 1 d .
N5 N 0.4493(9) 0.2492(5) 0.6514(5) 0.103(3) Uani 1 1 d .
N3 N 0.8155(8) 0.2258(4) 0.7626(4) 0.085(3) Uani 1 1 d .
N12B N 0.733(6) 0.515(2) 0.4006(17) 0.069(9) Uani 0.4 1 d P
N2 N 0.6691(8) 0.5132(4) 0.6115(4) 0.072(2) Uani 1 1 d .
N11 N 0.2104(10) 0.2220(5) 0.4758(5) 0.099(3) Uani 1 1 d .
N14 N 0.3952(9) 0.4176(4) 0.2120(4) 0.079(2) Uani 1 1 d .
N15 N 0.1756(9) 0.4024(4) 0.2742(4) 0.085(3) Uani 1 1 d .
N16 N 0.766(2) 0.0014(14) 0.4136(11) 0.223(11) Uani 1 1 d .
N13 N 0.7357(15) 0.2366(8) 0.3231(8) 0.150(5) Uani 1 1 d .
C1 C 0.5756(7) 0.3577(4) 0.5307(4) 0.0467(18) Uani 1 1 d .
C8 C 0.8341(10) 0.3646(7) 0.5521(7) 0.102(4) Uani 1 1 d .
C7 C 0.8784(10) 0.3874(5) 0.6998(6) 0.087(3) Uani 1 1 d .
C6 C 0.6350(11) 0.3816(5) 0.7336(6) 0.079(3) Uani 1 1 d .
C5 C 0.5403(10) 0.2829(5) 0.6463(5) 0.070(3) Uani 1 1 d .
C4 C 0.7415(11) 0.2491(5) 0.5750(5) 0.080(3) Uani 1 1 d .
C3 C 0.7779(8) 0.2682(4) 0.7184(4) 0.063(2) Uani 1 1 d .
C12A C 0.6208(18) 0.4889(11) 0.3913(10) 0.082(5) Uani 0.6 1 d P
C17A C 0.784(3) 0.5731(13) 0.4358(16) 0.125(9) Uani 0.6 1 d P
C16A C 0.697(3) 0.5641(18) 0.319(3) 0.23(2) Uani 0.6 1 d PU
C2 C 0.6845(8) 0.4540(5) 0.6177(4) 0.059(2) Uani 1 1 d .
C11A C 0.1874(13) 0.2877(8) 0.4580(8) 0.071(4) Uani 0.7 1 d PU
C14A C 0.3244(18) 0.1831(10) 0.4540(11) 0.107(5) Uani 0.7 1 d PU
C15A C 0.131(3) 0.1857(19) 0.527(2) 0.185(15) Uani 0.7 1 d PU
C22 C 0.2880(13) 0.4357(5) 0.1738(5) 0.087(4) Uani 1 1 d .
C20 C 0.4957(13) 0.4364(7) 0.1646(5) 0.109(4) Uani 1 1 d .
H20A H 0.5449 0.3953 0.1526 0.131 Uiso 1 1 calc R
H20B H 0.5556 0.471 0.1903 0.131 Uiso 1 1 calc R
C23 C 0.1691(12) 0.4246(5) 0.2062(5) 0.088(4) Uani 1 1 d .
C24 C -0.0367(14) 0.4199(7) 0.2152(8) 0.127(6) Uani 1 1 d .
H24A H -0.0955 0.3833 0.1928 0.152 Uiso 1 1 calc R
H24B H -0.088 0.4608 0.2251 0.152 Uiso 1 1 calc R
C25 C 0.0431(12) 0.3942(7) 0.2894(7) 0.119(5) Uani 1 1 d .
H25B H 0.0264 0.4226 0.3331 0.142 Uiso 1 1 calc R
H25A H 0.0238 0.3454 0.2994 0.142 Uiso 1 1 calc R
C21 C 0.4174(16) 0.4670(7) 0.0917(6) 0.120(5) Uani 1 1 d .
H21B H 0.4439 0.5151 0.0835 0.144 Uiso 1 1 calc R
H21A H 0.43 0.4392 0.0467 0.144 Uiso 1 1 calc R
C26 C 0.681(3) 0.0385(13) 0.4238(9) 0.170(10) Uani 1 1 d .
C27 C 0.5664(19) 0.0779(10) 0.4378(10) 0.157(7) Uani 1 1 d .
C13 C 0.6584(19) 0.2754(10) 0.3593(9) 0.146(6) Uani 1 1 d .
C18 C 0.8670(18) 0.2244(13) 0.3596(13) 0.206(10) Uani 1 1 d .
C19A C 0.685(3) 0.2292(19) 0.2416(16) 0.190(14) Uani 0.7 1 d PU
C14B C 0.131(6) 0.257(5) 0.528(6) 0.20(4) Uani 0.3 1 d P
C19B C 0.757(5) 0.163(4) 0.297(5) 0.21(3) Uani 0.3 1 d PU
C11B C 0.288(6) 0.244(3) 0.422(3) 0.16(2) Uani 0.3 1 d PU
C15B C 0.199(11) 0.148(4) 0.496(6) 0.24(4) Uani 0.3 1 d PU
C12B C 0.699(3) 0.4464(17) 0.3826(15) 0.083(9) Uani 0.4 1 d P
C17B C 0.867(3) 0.523(2) 0.4461(19) 0.105(11) Uani 0.4 1 d P
C16B C 0.800(3) 0.487(2) 0.335(3) 0.155(15) Uani 0.4 1 d PU
N12A N 0.725(5) 0.525(2) 0.3734(12) 0.096(11) Uani 0.6 1 d P
O1 O 0.2566(7) 0.3180(4) 0.4139(4) 0.088(2) Uani 1 1 d .

loop_
_atom_site_aniso_label
_atom_site_aniso_U_11
_atom_site_aniso_U_22
_atom_site_aniso_U_33
_atom_site_aniso_U_23
_atom_site_aniso_U_13
_atom_site_aniso_U_12
Ho1 0.0937(3) 0.0469(2) 0.03945(19) 0.01291(16) -0.03119(18) -0.0299(2)
Mo1 0.0477(4) 0.0488(4) 0.0359(3) 0.0027(3) -0.0130(3) 0.0000(3)
O2 0.118(6) 0.089(5) 0.062(4) 0.014(4) -0.019(4) -0.050(4)
O4 0.183(9) 0.082(5) 0.045(4) 0.023(3) -0.031(5) -0.004(6)
O5 0.148(8) 0.080(5) 0.090(5) 0.022(4) -0.070(5) -0.019(5)
O3 0.115(7) 0.101(6) 0.095(6) -0.031(5) -0.015(5) -0.006(5)
N1 0.072(4) 0.057(4) 0.046(3) 0.013(3) -0.018(3) -0.017(3)
N8 0.099(8) 0.226(15) 0.167(11) -0.095(11) 0.064(8) -0.084(9)
N4 0.205(13) 0.089(7) 0.079(6) -0.023(6) 0.001(7) 0.022(8)
N7 0.115(8) 0.112(8) 0.133(8) 0.004(7) -0.073(7) -0.030(6)
N6 0.189(11) 0.074(6) 0.095(7) -0.001(5) 0.055(8) 0.008(7)
N5 0.085(6) 0.120(8) 0.101(7) 0.035(6) 0.006(5) -0.032(6)
N3 0.119(7) 0.057(5) 0.065(5) -0.009(4) -0.041(5) 0.028(4)
N12B 0.11(2) 0.067(15) 0.043(18) -0.007(15) 0.05(2) -0.043(13)
N2 0.101(6) 0.052(4) 0.052(4) 0.014(3) -0.031(4) -0.022(4)
N11 0.118(8) 0.097(7) 0.081(6) 0.033(6) 0.011(6) -0.041(6)
N14 0.129(7) 0.058(5) 0.042(4) 0.010(3) -0.021(4) -0.012(5)
N15 0.108(7) 0.062(5) 0.071(5) 0.010(4) -0.042(5) -0.030(5)
N16 0.20(2) 0.34(3) 0.108(11) -0.098(15) -0.028(12) 0.035(18)
N13 0.139(12) 0.189(14) 0.141(11) -0.048(10) 0.091(10) -0.011(10)
C1 0.048(4) 0.047(4) 0.040(4) 0.008(3) -0.011(3) -0.009(3)
C8 0.050(6) 0.158(12) 0.101(8) -0.055(8) 0.022(6) -0.041(7)
C7 0.086(7) 0.082(7) 0.077(6) 0.002(5) -0.042(5) -0.015(5)
C6 0.123(9) 0.049(5) 0.063(6) 0.007(4) 0.012(6) 0.011(5)
C5 0.073(6) 0.074(6) 0.059(5) 0.024(5) -0.007(5) -0.004(5)
C4 0.107(8) 0.074(6) 0.051(5) -0.012(5) -0.018(5) 0.006(6)
C3 0.074(6) 0.052(5) 0.052(4) -0.015(4) -0.025(4) 0.018(4)
C12A 0.068(11) 0.106(15) 0.064(10) 0.018(10) -0.018(9) -0.033(11)
C17A 0.110(18) 0.104(17) 0.16(2) -0.034(17) 0.016(17) -0.067(14)
C16A 0.13(2) 0.18(3) 0.37(6) 0.12(4) -0.01(3) -0.086(17)
C2 0.074(6) 0.060(5) 0.035(4) 0.010(4) -0.018(4) -0.020(4)
C11A 0.060(8) 0.079(9) 0.074(9) 0.028(7) 0.006(7) -0.027(6)
C14A 0.095(12) 0.106(12) 0.120(14) 0.016(11) 0.017(10) 0.014(10)
C15A 0.17(3) 0.17(3) 0.24(4) 0.11(3) 0.11(2) -0.02(2)
C22 0.154(11) 0.050(5) 0.043(5) 0.010(4) -0.040(6) -0.014(6)
C20 0.170(13) 0.105(9) 0.050(5) 0.028(6) 0.005(7) 0.016(8)
C23 0.132(10) 0.058(6) 0.056(5) 0.015(4) -0.050(6) -0.022(6)
C24 0.130(11) 0.091(9) 0.132(11) 0.014(8) -0.082(10) -0.028(8)
C25 0.123(11) 0.101(9) 0.113(9) 0.032(7) -0.053(8) -0.033(8)
C21 0.219(17) 0.090(9) 0.047(6) 0.019(6) 0.001(9) 0.000(11)
C26 0.23(3) 0.21(2) 0.060(8) -0.046(12) -0.021(14) -0.06(2)
C27 0.166(16) 0.164(16) 0.144(14) -0.052(12) 0.030(12) 0.025(13)
C13 0.155(16) 0.173(17) 0.113(12) 0.007(11) 0.033(12) 0.034(14)
C18 0.104(13) 0.29(3) 0.24(2) -0.01(2) 0.069(14) 0.029(16)
C19A 0.14(2) 0.29(4) 0.15(2) -0.14(2) 0.067(18) -0.04(2)
C14B 0.09(4) 0.21(8) 0.30(10) -0.13(8) 0.00(5) 0.01(5)
C19B 0.06(3) 0.29(8) 0.29(9) -0.11(4) 0.10(4) -0.03(3)
C11B 0.26(7) 0.10(3) 0.16(4) 0.05(3) 0.14(4) 0.02(2)
C15B 0.34(11) 0.14(4) 0.27(9) 0.05(6) 0.19(8) -0.06(5)
C12B 0.058(15) 0.11(2) 0.078(17) 0.036(16) -0.007(14) -0.040(15)
C17B 0.055(16) 0.14(3) 0.12(2) -0.05(2) 0.014(16) -0.061(18)
C16B 0.09(2) 0.20(3) 0.20(4) -0.07(3) 0.12(3) -0.047(19)
N12A 0.13(2) 0.13(2) 0.045(14) -0.025(14) 0.050(18) -0.076(19)
O1 0.099(5) 0.082(5) 0.071(4) 0.016(4) -0.026(4) -0.039(4)

loop_
_atom_type_symbol
_atom_type_description
_atom_type_scat_dispersion_real
_atom_type_scat_dispersion_imag
_atom_type_scat_source
Ho Ho -0.2175 4.6783 'International Tables Vol C Tables 4.2.6.8 and 6.1.1.4'
Mo Mo -1.6832 0.6857 'International Tables Vol C Tables 4.2.6.8 and 6.1.1.4'
C C 0.0033 0.0016 'International Tables Vol C Tables 4.2.6.8 and 6.1.1.4'
H H 0 0 'International Tables Vol C Tables 4.2.6.8 and 6.1.1.4'
N N 0.0061 0.0033 'International Tables Vol C Tables 4.2.6.8 and 6.1.1.4'
O O 0.0106 0.006 'International Tables Vol C Tables 4.2.6.8 and 6.1.1.4'

loop_
_geom_angle_atom_site_label_1
_geom_angle_atom_site_label_2
_geom_angle_atom_site_label_3
_geom_angle
_geom_angle_site_symmetry_1
_geom_angle_site_symmetry_3
O3 Ho1 O1 106.4(3) . .
O3 Ho1 O2 76.3(3) . .
O1 Ho1 O2 146.7(2) . .
O3 Ho1 N3 70.6(3) . 4_565
O1 Ho1 N3 77.0(3) . 4_565
O2 Ho1 N3 132.3(3) . 4_565
O3 Ho1 N1 76.3(3) . .
O1 Ho1 N1 73.5(2) . .
O2 Ho1 N1 75.1(2) . .
N3 Ho1 N1 126.4(2) 4_565 .
O3 Ho1 N2 146.3(3) . 3_666
O1 Ho1 N2 90.8(3) . 3_666
O2 Ho1 N2 73.7(3) . 3_666
N3 Ho1 N2 142.8(3) 4_565 3_666
N1 Ho1 N2 81.4(2) . 3_666
O3 Ho1 N14 93.7(3) . .
O1 Ho1 N14 138.9(2) . .
O2 Ho1 N14 72.2(2) . .
N3 Ho1 N14 76.6(2) 4_565 .
N1 Ho1 N14 147.2(3) . .
N2 Ho1 N14 91.6(2) 3_666 .
O3 Ho1 N15 139.8(3) . .
O1 Ho1 N15 76.7(3) . .
O2 Ho1 N15 123.2(2) . .
N3 Ho1 N15 71.3(3) 4_565 .
N1 Ho1 N15 139.1(3) . .
N2 Ho1 N15 71.7(2) 3_666 .
N14 Ho1 N15 65.4(3) . .
C8 Mo1 C3 115.0(5) . .
C8 Mo1 C5 139.9(4) . .
C3 Mo1 C5 76.5(3) . .
C8 Mo1 C6 144.9(4) . .
C3 Mo1 C6 77.6(3) . .
C5 Mo1 C6 73.5(4) . .
C8 Mo1 C4 70.9(5) . .
C3 Mo1 C4 72.7(3) . .
C5 Mo1 C4 77.2(4) . .
C6 Mo1 C4 142.2(4) . .
C8 Mo1 C1 77.5(4) . .
C3 Mo1 C1 142.9(3) . .
C5 Mo1 C1 73.4(3) . .
C6 Mo1 C1 113.1(4) . .
C4 Mo1 C1 79.8(3) . .
C8 Mo1 C2 77.8(4) . .
C3 Mo1 C2 141.8(3) . .
C5 Mo1 C2 118.0(3) . .
C6 Mo1 C2 74.0(3) . .
C4 Mo1 C2 142.3(3) . .
C1 Mo1 C2 73.2(3) . .
C8 Mo1 C7 75.6(4) . .
C3 Mo1 C7 73.3(3) . .
C5 Mo1 C7 141.7(4) . .
C6 Mo1 C7 77.5(4) . .
C4 Mo1 C7 114.6(4) . .
C1 Mo1 C7 142.4(3) . .
C2 Mo1 C7 75.9(3) . .
C12A O2 C12B 52.9(15) . .
C12A O2 Ho1 131.2(10) . .
C12B O2 Ho1 136.4(11) . .
C22 O4 C21 105.0(9) . .
C23 O5 C24 103.8(9) . .
C13 O3 Ho1 150.2(11) . .
C1 N1 Ho1 168.0(7) . .
C3 N3 Ho1 173.4(6) . 4_666
N12A N12B C12A 90(10) . .
N12A N12B C17A 96(9) . .
C12A N12B C17A 133(5) . .
N12A N12B C12B 99(9) . .
C12A N12B C12B 53(2) . .
C17A N12B C12B 164(4) . .
N12A N12B C17B 118(10) . .
C12A N12B C17B 151(3) . .
C17A N12B C17B 53(2) . .
C12B N12B C17B 114(4) . .
N12A N12B C16B 58(10) . .
C12A N12B C16B 106(3) . .
C17A N12B C16B 117(4) . .
C12B N12B C16B 68(3) . .
C17B N12B C16B 87(4) . .
C12A N12B C16A 91(3) . .
C17A N12B C16A 88(3) . .
C12B N12B C16A 108(3) . .
C17B N12B C16A 118(3) . .
C16B N12B C16A 68(2) . .
C2 N2 Ho1 153.0(7) . 3_666
C11A N11 C11B 69(2) . .
C11A N11 C15B 165(4) . .
C11B N11 C15B 122(4) . .
C11A N11 C14B 68(4) . .
C11B N11 C14B 136(5) . .
C15B N11 C14B 102(5) . .
C11A N11 C15A 120(2) . .
C11B N11 C15A 170(3) . .
C15B N11 C15A 48(3) . .
C14B N11 C15A 55(4) . .
C11A N11 C14A 122.8(12) . .
C11B N11 C14A 55(2) . .
C15B N11 C14A 71(4) . .
C14B N11 C14A 156(3) . .
C15A N11 C14A 117.0(19) . .
C22 N14 C20 105.9(8) . .
C22 N14 Ho1 118.5(8) . .
C20 N14 Ho1 135.3(6) . .
C23 N15 C25 106.3(9) . .
C23 N15 Ho1 117.8(9) . .
C25 N15 Ho1 135.6(6) . .
C13 N13 C18 118.4(17) . .
C13 N13 C19A 111.3(19) . .
C18 N13 C19A 127.8(16) . .
C13 N13 C19B 143(2) . .
C18 N13 C19B 79(3) . .
C19A N13 C19B 70(3) . .
N1 C1 Mo1 178.4(7) . .
N8 C8 Mo1 177.5(10) . .
N7 C7 Mo1 179.0(10) . .
N6 C6 Mo1 178.0(10) . .
N5 C5 Mo1 178.4(10) . .
N4 C4 Mo1 178.8(10) . .
N3 C3 Mo1 178.0(7) . .
C12B C12A O2 70.0(19) . .
C12B C12A N12B 69(3) . .
O2 C12A N12B 129(3) . .
C12B C12A N12A 75(3) . .
O2 C12A N12A 117(2) . .
C17B C17A N12B 70(3) . .
C17B C17A N12A 81(3) . .
N12A C16A C16B 46(2) . .
N12B C16A C16B 50(3) . .
N2 C2 Mo1 177.2(8) . .
O1 C11A N11 119.0(15) . .
O1 C11A C11B 61.6(18) . .
N11 C11A C11B 57.6(18) . .
O1 C11A C14B 165(3) . .
N11 C11A C14B 61(3) . .
C11B C11A C14B 118(3) . .
C11B C14A N11 59(2) . .
C11B C14A C15B 110(4) . .
N11 C14A C15B 54(3) . .
C15B C15A C14B 127(5) . .
C15B C15A N11 65(3) . .
C14B C15A N11 63(4) . .
N14 C22 O4 120.7(13) . .
N14 C22 C23 119.2(8) . .
O4 C22 C23 120.1(10) . .
N14 C20 C21 103.4(11) . .
N14 C20 H20A 111.1 . .
C21 C20 H20A 111.1 . .
N14 C20 H20B 111.1 . .
C21 C20 H20B 111.1 . .
H20A C20 H20B 109.1 . .
N15 C23 O5 120.8(13) . .
N15 C23 C22 118.9(9) . .
O5 C23 C22 120.2(9) . .
O5 C24 C25 105.8(11) . .
O5 C24 H24A 110.6 . .
C25 C24 H24A 110.6 . .
O5 C24 H24B 110.6 . .
C25 C24 H24B 110.6 . .
H24A C24 H24B 108.7 . .
N15 C25 C24 103.2(11) . .
N15 C25 H25B 111.1 . .
C24 C25 H25B 111.1 . .
N15 C25 H25A 111.1 . .
C24 C25 H25A 111.1 . .
H25B C25 H25A 109.1 . .
O4 C21 C20 105.0(10) . .
O4 C21 H21B 110.7 . .
C20 C21 H21B 110.7 . .
O4 C21 H21A 110.7 . .
C20 C21 H21A 110.7 . .
H21B C21 H21A 108.8 . .
N16 C26 C27 174(3) . .
O3 C13 N13 127.4(18) . .
N13 C18 C19B 52(2) . .
N13 C19A C19B 56(3) . .
C15A C14B N11 63(3) . .
C15A C14B C11A 112(5) . .
N11 C14B C11A 51(3) . .
N13 C19B C19A 54(3) . .
N13 C19B C18 49(2) . .
C19A C19B C18 93(4) . .
C14A C11B N11 67(2) . .
C14A C11B O1 161(5) . .
N11 C11B O1 103(3) . .
C14A C11B C11A 118(3) . .
N11 C11B C11A 52.9(19) . .
O1 C11B C11A 50.0(18) . .
C15A C15B N11 67(4) . .
C15A C15B C14A 120(5) . .
N11 C15B C14A 55(2) . .
C12A C12B N12B 58(3) . .
C12A C12B O2 57.1(15) . .
N12B C12B O2 109(3) . .
C12A C12B N12A 58(2) . .
O2 C12B N12A 98(3) . .
C12A C12B C16B 104(3) . .
N12B C12B C16B 60(2) . .
O2 C12B C16B 113(2) . .
N12A C12B C16B 49(2) . .
C17A C17B N12B 57(2) . .
C17A C17B N12A 54(2) . .
N12A C16B C12B 63(2) . .
N12B C16B C12B 52(2) . .
N12B C16B C16A 61(3) . .
C12B C16B C16A 94(2) . .
N12B N12A C16A 165(10) . .
N12B N12A C16B 102(10) . .
C16A N12A C16B 92(3) . .
N12B N12A C12A 68(10) . .
C16A N12A C12A 112(4) . .
C16B N12A C12A 112(3) . .
N12B N12A C17A 64(9) . .
C16A N12A C17A 104(3) . .
C16B N12A C17A 120(4) . .
C12A N12A C17A 114(2) . .
N12B N12A C12B 62(9) . .
C16A N12A C12B 131(3) . .
C16B N12A C12B 68(3) . .
C12A N12A C12B 47.2(16) . .
C17A N12A C12B 125(2) . .
N12B N12A C17B 47(10) . .
C16A N12A C17B 131(3) . .
C16B N12A C17B 82(3) . .
C12A N12A C17B 115(2) . .
C12B N12A C17B 92(3) . .
C11A O1 C11B 68(2) . .
C11A O1 Ho1 175.1(7) . .
C11B O1 Ho1 111(2) . .

loop_
_geom_bond_atom_site_label_1
_geom_bond_atom_site_label_2
_geom_bond_distance
_geom_bond_site_symmetry_2
Ho1 O3 2.256(10) .
Ho1 O1 2.283(7) .
Ho1 O2 2.320(6) .
Ho1 N3 2.443(7) 4_565
Ho1 N1 2.454(6) .
Ho1 N2 2.456(8) 3_666
Ho1 N14 2.473(7) .
Ho1 N15 2.504(8) .
Mo1 C8 2.122(12) .
Mo1 C3 2.131(8) .
Mo1 C5 2.137(10) .
Mo1 C6 2.137(11) .
Mo1 C4 2.143(10) .
Mo1 C1 2.151(6) .
Mo1 C2 2.154(9) .
Mo1 C7 2.156(9) .
O2 C12A 1.244(19) .
O2 C12B 1.39(3) .
O4 C22 1.326(11) .
O4 C21 1.440(15) .
O5 C23 1.327(12) .
O5 C24 1.436(16) .
O3 C13 1.152(17) .
N1 C1 1.153(8) .
N8 C8 1.160(14) .
N4 C4 1.155(12) .
N7 C7 1.131(11) .
N6 C6 1.158(12) .
N5 C5 1.162(11) .
N3 C3 1.157(10) .
N3 Ho1 2.443(7) 4_666
N12B C12A 1.26(6) .
N12B C17A 1.35(5) .
N12B C12B 1.38(6) .
N12B C17B 1.52(7) .
N12B C16B 1.52(5) .
N12B C16A 1.73(5) .
N2 C2 1.151(10) .
N2 Ho1 2.456(8) 3_666
N11 C11A 1.315(17) .
N11 C11B 1.39(4) .
N11 C15B 1.47(7) .
N11 C14B 1.48(7) .
N11 C15A 1.49(2) .
N11 C14A 1.50(2) .
N14 C22 1.272(13) .
N14 C20 1.473(14) .
N15 C23 1.267(11) .
N15 C25 1.452(15) .
N16 C26 1.17(3) .
N13 C13 1.326(19) .
N13 C18 1.45(2) .
N13 C19A 1.47(3) .
N13 C19B 1.52(8) .
C12A N12A 1.37(4) .
C17A N12A 1.50(4) .
C16A N12A 1.22(4) .
C11A O1 1.273(14) .
C22 C23 1.451(16) .
C20 C21 1.542(14) .
C20 H20A 0.98 .
C20 H20B 0.98 .
C24 C25 1.534(14) .
C24 H24A 0.98 .
C24 H24B 0.98 .
C25 H25B 0.98 .
C25 H25A 0.98 .
C21 H21B 0.98 .
C21 H21A 0.98 .
C26 C27 1.46(3) .
C11B O1 1.46(5) .

loop_
_geom_torsion_atom_site_label_1
_geom_torsion_atom_site_label_2
_geom_torsion_atom_site_label_3
_geom_torsion_atom_site_label_4
_geom_torsion
_geom_torsion_site_symmetry_1
O3 Ho1 O2 C12A -123.3(14) .
O1 Ho1 O2 C12A -24.3(16) .
N3 Ho1 O2 C12A -170.1(13) 4_565
N1 Ho1 O2 C12A -44.1(14) .
N2 Ho1 O2 C12A 41.1(14) 3_666
N14 Ho1 O2 C12A 138.2(14) .
N15 Ho1 O2 C12A 95.4(14) .
O3 Ho1 O2 C12B -47(2) .
O1 Ho1 O2 C12B 52(2) .
N3 Ho1 O2 C12B -94(2) 4_565
N1 Ho1 O2 C12B 32(2) .
N2 Ho1 O2 C12B 117(2) 3_666
N14 Ho1 O2 C12B -146(2) .
N15 Ho1 O2 C12B 171(2) .
O1 Ho1 O3 C13 -88(3) .
O2 Ho1 O3 C13 57(3) .
N3 Ho1 O3 C13 -158(3) 4_565
N1 Ho1 O3 C13 -20(3) .
N2 Ho1 O3 C13 30(3) 3_666
N14 Ho1 O3 C13 128(3) .
N15 Ho1 O3 C13 -177(2) .
O3 Ho1 N1 C1 11(3) .
O1 Ho1 N1 C1 123(3) .
O2 Ho1 N1 C1 -68(3) .
N3 Ho1 N1 C1 64(3) 4_565
N2 Ho1 N1 C1 -143(3) 3_666
N14 Ho1 N1 C1 -64(3) .
N15 Ho1 N1 C1 168(3) .
O3 Ho1 N14 C22 146.2(7) .
O1 Ho1 N14 C22 26.0(9) .
O2 Ho1 N14 C22 -139.5(7) .
N3 Ho1 N14 C22 77.2(7) 4_565
N1 Ho1 N14 C22 -143.6(6) .
N2 Ho1 N14 C22 -67.1(7) 3_666
N15 Ho1 N14 C22 1.8(6) .
O3 Ho1 N14 C20 -40.8(10) .
O1 Ho1 N14 C20 -161.1(9) .
O2 Ho1 N14 C20 33.5(9) .
N3 Ho1 N14 C20 -109.9(10) 4_565
N1 Ho1 N14 C20 29.3(12) .
N2 Ho1 N14 C20 105.8(10) 3_666
N15 Ho1 N14 C20 174.8(10) .
O3 Ho1 N15 C23 -63.1(8) .
O1 Ho1 N15 C23 -162.8(7) .
O2 Ho1 N15 C23 46.6(8) .
N3 Ho1 N15 C23 -82.3(7) 4_565
N1 Ho1 N15 C23 153.2(6) .
N2 Ho1 N15 C23 101.8(7) 3_666
N14 Ho1 N15 C23 1.2(7) .
O3 Ho1 N15 C25 109.0(11) .
O1 Ho1 N15 C25 9.3(10) .
O2 Ho1 N15 C25 -141.3(10) .
N3 Ho1 N15 C25 89.8(10) 4_565
N1 Ho1 N15 C25 -34.7(12) .
N2 Ho1 N15 C25 -86.1(11) 3_666
N14 Ho1 N15 C25 173.3(11) .
Ho1 O2 C12A C12B 123.0(16) .
C12B O2 C12A N12B 38(3) .
Ho1 O2 C12A N12B 161(3) .
C12B O2 C12A N12A 60(3) .
Ho1 O2 C12A N12A -177(2) .
N12A N12B C12A C12B 101(10) .
C17A N12B C12A C12B -161(4) .
C17B N12B C12A C12B -71(9) .
C16B N12B C12A C12B 45(3) .
C16A N12B C12A C12B 112(3) .
N12A N12B C12A O2 63(12) .
C17A N12B C12A O2 162(3) .
C12B N12B C12A O2 -38(3) .
C17B N12B C12A O2 -109(8) .
C16B N12B C12A O2 7(5) .
C16A N12B C12A O2 74(4) .
C17A N12B C12A N12A 98(12) .
C12B N12B C12A N12A -101(10) .
C17B N12B C12A N12A -173(18) .
C16B N12B C12A N12A -57(9) .
C16A N12B C12A N12A 11(9) .
N12A N12B C17A C17B -121(13) .
C12A N12B C17A C17B 143(4) .
C12B N12B C17A C17B 39(18) .
C16B N12B C17A C17B -64(4) .
C16A N12B C17A C17B -128(3) .
C12A N12B C17A N12A -96(15) .
C12B N12B C17A N12A 16E1(3) .
C17B N12B C17A N12A 121(13) .
C16B N12B C17A N12A 57(10) .
C16A N12B C17A N12A -7(10) .
C12A N12B C16A C16B -107(3) .
C17A N12B C16A C16B 120(4) .
C12B N12B C16A C16B -56(3) .
C17B N12B C16A C16B 75(4) .
C11B N11 C11A O1 -5(3) .
C15B N11 C11A O1 -148(16) .
C14B N11 C11A O1 163(3) .
C15A N11 C11A O1 180(2) .
C14A N11 C11A O1 7.4(19) .
C15B N11 C11A C11B -143(16) .
C14B N11 C11A C11B 168(4) .
C15A N11 C11A C11B -175(4) .
C14A N11 C11A C11B 13(3) .
C11B N11 C11A C14B -168(4) .
C15B N11 C11A C14B 49(16) .
C15A N11 C11A C14B 17(3) .
C14A N11 C11A C14B -156(3) .
C11A N11 C14A C11B -14(4) .
C15B N11 C14A C11B 159(6) .
C14B N11 C14A C11B -125(10) .
C15A N11 C14A C11B 173(4) .
C11A N11 C14A C15B -173(5) .
C11B N11 C14A C15B -159(6) .
C14B N11 C14A C15B 76(11) .
C15A N11 C14A C15B 14(6) .
C11A N11 C15A C15B 169(7) .
C11B N11 C15A C15B 2E1(2) .
C14B N11 C15A C15B -172(8) .
C14A N11 C15A C15B -18(7) .
C11A N11 C15A C14B -19(4) .
C11B N11 C15A C14B -172(18) .
C15B N11 C15A C14B 172(8) .
C14A N11 C15A C14B 154(4) .
C20 N14 C22 O4 0.6(12) .
Ho1 N14 C22 O4 175.5(6) .
C20 N14 C22 C23 -179.3(9) .
Ho1 N14 C22 C23 -4.4(12) .
C21 O4 C22 N14 0.3(13) .
C21 O4 C22 C23 -179.8(10) .
C22 N14 C20 C21 -1.2(11) .
Ho1 N14 C20 C21 -174.8(7) .
C25 N15 C23 O5 1.6(13) .
Ho1 N15 C23 O5 175.9(7) .
C25 N15 C23 C22 -178.0(9) .
Ho1 N15 C23 C22 -3.8(12) .
C24 O5 C23 N15 -0.1(13) .
C24 O5 C23 C22 179.5(10) .
N14 C22 C23 N15 5.6(15) .
O4 C22 C23 N15 -174.3(9) .
N14 C22 C23 O5 -174.0(9) .
O4 C22 C23 O5 6.0(14) .
C23 O5 C24 C25 -1.3(12) .
C23 N15 C25 C24 -2.2(12) .
Ho1 N15 C25 C24 -174.9(7) .
O5 C24 C25 N15 2.2(13) .
C22 O4 C21 C20 -1.1(12) .
N14 C20 C21 O4 1.4(13) .
Ho1 O3 C13 N13 -164.1(13) .
C18 N13 C13 O3 169(2) .
C19A N13 C13 O3 6(3) .
C19B N13 C13 O3 -80(7) .
C13 N13 C18 C19B 145(4) .
C19A N13 C18 C19B -55(4) .
C13 N13 C19A C19B -140(2) .
C18 N13 C19A C19B 58(3) .
C15B C15A C14B N11 10(10) .
C15B C15A C14B C11A 24(12) .
N11 C15A C14B C11A 15(3) .
C11A N11 C14B C15A 162(4) .
C11B N11 C14B C15A 178(5) .
C15B N11 C14B C15A -6(6) .
C14A N11 C14B C15A -76(9) .
C11B N11 C14B C11A 16(6) .
C15B N11 C14B C11A -169(5) .
C15A N11 C14B C11A -162(4) .
C14A N11 C14B C11A 122(9) .
O1 C11A C14B C15A -112(11) .
N11 C11A C14B C15A -17(3) .
C11B C11A C14B C15A -28(6) .
O1 C11A C14B N11 -95(12) .
C11B C11A C14B N11 -11(4) .
C13 N13 C19B C19A 100(6) .
C18 N13 C19B C19A -137(2) .
C13 N13 C19B C18 -123(5) .
C19A N13 C19B C18 137(2) .
N13 C19A C19B C18 -31.0(16) .
N13 C18 C19B C19A 33.4(17) .
C15B C14A C11B N11 18(5) .
N11 C14A C11B O1 60(14) .
C15B C14A C11B O1 77(16) .
N11 C14A C11B C11A 12(3) .
C15B C14A C11B C11A 30(7) .
C11A N11 C11B C14A 167(3) .
C15B N11 C11B C14A -24(7) .
C14B N11 C11B C14A 152(4) .
C15A N11 C11B C14A -4E1(2) .
C11A N11 C11B O1 4(3) .
C15B N11 C11B O1 173(6) .
C14B N11 C11B O1 -11(8) .
C15A N11 C11B O1 159(15) .
C14A N11 C11B O1 -163(6) .
C15B N11 C11B C11A 169(6) .
C14B N11 C11B C11A -15(6) .
C15A N11 C11B C11A 155(17) .
C14A N11 C11B C11A -167(3) .
O1 C11A C11B C14A 161(6) .
N11 C11A C11B C14A -13(3) .
C14B C11A C11B C14A -2(7) .
O1 C11A C11B N11 175(3) .
C14B C11A C11B N11 11(4) .
N11 C11A C11B O1 -175(3) .
C14B C11A C11B O1 -163(3) .
C14B C15A C15B N11 -9(10) .
C14B C15A C15B C14A 6(15) .
N11 C15A C15B C14A 16(6) .
C11A N11 C15B C15A -4E1(2) .
C11B N11 C15B C15A -176(5) .
C14B N11 C15B C15A 7(7) .
C14A N11 C15B C15A 163(7) .
C11A N11 C15B C14A 158(14) .
C11B N11 C15B C14A 20(6) .
C14B N11 C15B C14A -156(3) .
C15A N11 C15B C14A -163(7) .
C11B C14A C15B C15A -37(11) .
N11 C14A C15B C15A -18(7) .
C11B C14A C15B N11 -19(5) .
O2 C12A C12B N12B 149.5(18) .
N12A C12A C12B N12B 23(2) .
N12B C12A C12B O2 -149.5(18) .
N12A C12A C12B O2 -126.8(16) .
O2 C12A C12B N12A 126.8(16) .
N12B C12A C12B N12A -23(2) .
O2 C12A C12B C16B 109(2) .
N12B C12A C12B C16B -41(2) .
N12A C12A C12B C16B -18(2) .
N12A N12B C12B C12A -83(13) .
C17A N12B C12B C12A 117(18) .
C17B N12B C12B C12A 150(3) .
C16B N12B C12B C12A -133(3) .
C16A N12B C12B C12A -77(4) .
N12A N12B C12B O2 -56(13) .
C12A N12B C12B O2 26.9(17) .
C17A N12B C12B O2 144(17) .
C17B N12B C12B O2 177(2) .
C16B N12B C12B O2 -106(3) .
C16A N12B C12B O2 -50(4) .
C12A N12B C12B N12A 83(13) .
C17A N12B C12B N12A -16E1(3) .
C17B N12B C12B N12A -127(14) .
C16B N12B C12B N12A -50(12) .
C16A N12B C12B N12A 6(10) .
N12A N12B C12B C16B 50(12) .
C12A N12B C12B C16B 133(3) .
C17A N12B C12B C16B -110(19) .
C17B N12B C12B C16B -76(4) .
C16A N12B C12B C16B 56(3) .
Ho1 O2 C12B C12A -114(2) .
C12A O2 C12B N12B -27(2) .
Ho1 O2 C12B N12B -141.1(17) .
C12A O2 C12B N12A -43.4(18) .
Ho1 O2 C12B N12A -157.1(13) .
C12A O2 C12B C16B -92(3) .
Ho1 O2 C12B C16B 154.1(18) .
N12A C17A C17B N12B -17(2) .
N12B C17A C17B N12A 17(2) .
N12A N12B C17B C17A 75(12) .
C12A N12B C17B C17A -113(9) .
C12B N12B C17B C17A -169(4) .
C16B N12B C17B C17A 127(3) .
C16A N12B C17B C17A 63(4) .
C12A N12B C17B N12A 17E1(2) .
C17A N12B C17B N12A -75(12) .
C12B N12B C17B N12A 116(14) .
C16B N12B C17B N12A 52(12) .
C16A N12B C17B N12A -12(10) .
C12A N12B C16B N12A 80(11) .
C17A N12B C16B N12A -80(10) .
C12B N12B C16B N12A 117(12) .
C17B N12B C16B N12A -126(12) .
C16A N12B C16B N12A -4(9) .
N12A N12B C16B C12B -117(12) .
C12A N12B C16B C12B -37(2) .
C17A N12B C16B C12B 163(5) .
C17B N12B C16B C12B 117(3) .
C16A N12B C16B C12B -121(3) .
N12A N12B C16B C16A 4(9) .
C12A N12B C16B C16A 84(4) .
C17A N12B C16B C16A -75(4) .
C12B N12B C16B C16A 121(3) .
C17B N12B C16B C16A -121(3) .
C12A C12B C16B N12A 20(3) .
N12B C12B C16B N12A -20(4) .
O2 C12B C16B N12A 80(3) .
C12A C12B C16B N12B 40(3) .
O2 C12B C16B N12B 100(4) .
N12A C12B C16B N12B 20(4) .
C12A C12B C16B C16A -9(3) .
N12B C12B C16B C16A -49(3) .
O2 C12B C16B C16A 51(3) .
N12A C12B C16B C16A -29(2) .
N12B C16A C16B N12A 2(5) .
N12A C16A C16B N12B -2(5) .
N12A C16A C16B C12B 40(3) .
N12B C16A C16B C12B 42(3) .
C12A N12B N12A C16B -109(5) .
C17A N12B N12A C16B 118(4) .
C12B N12B N12A C16B -57(8) .
C17B N12B N12A C16B 67(9) .
C17A N12B N12A C12A -133(6) .
C12B N12B N12A C12A 52(4) .
C17B N12B N12A C12A 176(10) .
C16B N12B N12A C12A 109(5) .
C12A N12B N12A C17A 133(6) .
C12B N12B N12A C17A -175(9) .
C17B N12B N12A C17A -51(6) .
C16B N12B N12A C17A -118(4) .
C16A N12B N12A C17A 4E1(5) .
C12A N12B N12A C12B -52(4) .
C17A N12B N12A C12B 175(9) .
C17B N12B N12A C12B 124(11) .
C16B N12B N12A C12B 57(8) .
C12A N12B N12A C17B -176(10) .
C17A N12B N12A C17B 51(6) .
C12B N12B N12A C17B -124(11) .
C16B N12B N12A C17B -67(9) .
C16A N12B N12A C17B 9E1(5) .
C16B C16A N12A C17B 81(5) .
C12B C16B N12A N12B 52(10) .
C16A C16B N12A N12B -174(12) .
N12B C16B N12A C16A 174(12) .
C12B C16B N12A C16A -133(3) .
N12B C16B N12A C12A -71(10) .
C12B C16B N12A C12A -18(3) .
C16A C16B N12A C12A 115(4) .
N12B C16B N12A C17A 67(11) .
C12B C16B N12A C17A 119(3) .
C16A C16B N12A C17A -107(4) .
N12B C16B N12A C12B -52(10) .
C16A C16B N12A C12B 133(3) .
N12B C16B N12A C17B 43(10) .
C12B C16B N12A C17B 95(2) .
C16A C16B N12A C17B -131(3) .
C12B C12A N12A N12B -71(10) .
O2 C12A N12A N12B -129(10) .
C12B C12A N12A C16A 125(4) .
O2 C12A N12A C16A 68(5) .
N12B C12A N12A C16A -163(13) .
C12B C12A N12A C16B 23(4) .
O2 C12A N12A C16B -34(4) .
N12B C12A N12A C16B 95(12) .
C12B C12A N12A C17A -117(4) .
O2 C12A N12A C17A -175(3) .
N12B C12A N12A C17A -46(8) .
O2 C12A N12A C12B -57(2) .
N12B C12A N12A C12B 71(10) .
C12B C12A N12A C17B -68(3) .
O2 C12A N12A C17B -126(2) .
N12B C12A N12A C17B 3(8) .
C17B C17A N12A N12B 54(12) .
C17B C17A N12A C16A -135(4) .
N12B C17A N12A C16A 170(15) .
C17B C17A N12A C16B -35(4) .
N12B C17A N12A C16B -89(14) .
C17B C17A N12A C12A 102(4) .
N12B C17A N12A C12A 48(10) .
C17B C17A N12A C12B 49(4) .
N12B C17A N12A C12B -6(9) .
N12B C17A N12A C17B -54(12) .
C12A C12B N12A N12B 85(12) .
O2 C12B N12A N12B 128(13) .
C16B C12B N12A N12B -118(14) .
C12A C12B N12A C16A -84(6) .
N12B C12B N12A C16A -169(17) .
O2 C12B N12A C16A -41(6) .
C16B C12B N12A C16A 73(4) .
C12A C12B N12A C16B -157(3) .
N12B C12B N12A C16B 118(14) .
O2 C12B N12A C16B -114(3) .
N12B C12B N12A C12A -85(12) .
O2 C12B N12A C12A 42.7(15) .
C16B C12B N12A C12A 157(3) .
C12A C12B N12A C17A 91(4) .
N12B C12B N12A C17A 6(10) .
O2 C12B N12A C17A 133(4) .
C16B C12B N12A C17A -113(5) .
C12A C12B N12A C17B 123(2) .
N12B C12B N12A C17B 38(12) .
O2 C12B N12A C17B 165(2) .
C16B C12B N12A C17B -81(3) .
C17A C17B N12A N12B -95(13) .
C17A C17B N12A C16A 64(5) .
N12B C17B N12A C16A 160(16) .
C17A C17B N12A C16B 150(3) .
N12B C17B N12A C16B -115(13) .
C17A C17B N12A C12A -99(4) .
N12B C17B N12A C12A -4(10) .
N12B C17B N12A C17A 95(13) .
C17A C17B N12A C12B -142(3) .
N12B C17B N12A C12B -47(11) .
N11 C11A O1 C11B 5(3) .
C14B C11A O1 C11B 92(13) .
C14A C11B O1 C11A -58(15) .
N11 C11B O1 C11A -4(3) .
C14A C11B O1 Ho1 116(15) .
N11 C11B O1 Ho1 171(3) .
C11A C11B O1 Ho1 174.9(8) .
O3 Ho1 O1 C11B -13(3) .
O2 Ho1 O1 C11B -103(3) .
N3 Ho1 O1 C11B 52(3) 4_565
N1 Ho1 O1 C11B -83(3) .
N2 Ho1 O1 C11B -164(3) 3_666
N14 Ho1 O1 C11B 103(3) .
N15 Ho1 O1 C11B 125(3) .
